data_7200922
loop_
_publ_author_name
'Horiuchi, Sachio'
'Kumai, Reiji'
'Tokura, Yoshinori'

_publ_section_title
;
 Proton-displacive ferroelectricity in neutral cocrystals of anilic
 acids with phenazine
;
_journal_issue 25
_journal_name_full 'Journal of Materials Chemistry'
_journal_page_first 4421
_journal_paper_doi 10.1039/b900987f
_journal_volume 19
_journal_year 2009
_chemical_formula_moiety 'C18 H10 F2 N2 O4 '
_chemical_formula_sum 'C18 H10 F2 N2 O4'
_chemical_formula_weight 356.28
_space_group_IT_number 14
_symmetry_cell_setting monoclinic
_symmetry_Int_Tables_number 14
_symmetry_space_group_name_Hall '-P 2yn'
_symmetry_space_group_name_H-M 'P 1 21/n 1'
_cell_angle_alpha 90.0000
_cell_angle_beta 104.675(2)
_cell_angle_gamma 90.0000
_cell_formula_units_Z 2
_cell_length_a 12.318(3)
_cell_length_b 3.8374(9)
_cell_length_c 16.385(4)
_cell_measurement_reflns_used 3051
_cell_measurement_temperature 293.1
_cell_measurement_theta_max 27.5
_cell_measurement_theta_min 3.4
_cell_volume 749.2(3)
_computing_cell_refinement CrystalClear
_computing_data_collection CrystalClear
_computing_data_reduction CrystalStructure
_computing_publication_material 'CrystalStructure 3.8'
_computing_structure_refinement CRYSTALS
_computing_structure_solution SIR92
_diffrn_detector_area_resol_mean 7.31
_diffrn_measured_fraction_theta_full 0.913
_diffrn_measured_fraction_theta_max 0.913
_diffrn_measurement_device_type 'Rigaku Mercury'
_diffrn_measurement_method \w
_diffrn_radiation_type 'Mo K\a'
_diffrn_radiation_wavelength 0.71070
_diffrn_reflns_av_R_equivalents 0.018
_diffrn_reflns_limit_h_max 13
_diffrn_reflns_limit_h_min -15
_diffrn_reflns_limit_k_max 4
_diffrn_reflns_limit_k_min -4
_diffrn_reflns_limit_l_max 19
_diffrn_reflns_limit_l_min -20
_diffrn_reflns_number 6406
_diffrn_reflns_theta_full 27.48
_diffrn_reflns_theta_max 27.48
_exptl_absorpt_coefficient_mu 0.129
_exptl_absorpt_correction_T_max 0.982
_exptl_absorpt_correction_T_min 0.904
_exptl_absorpt_correction_type multi-scan
_exptl_absorpt_process_details 'Jacobson, R. (1998) Private communication'
_exptl_crystal_colour darkbrown
_exptl_crystal_density_diffrn 1.579
_exptl_crystal_density_method 'not measured'
_exptl_crystal_description platelet
_exptl_crystal_F_000 364.00
_exptl_crystal_size_max 0.27
_exptl_crystal_size_mid 0.23
_exptl_crystal_size_min 0.14
_refine_diff_density_max 0.17
_refine_diff_density_min -0.16
_refine_ls_extinction_coef 28(34)
_refine_ls_extinction_method 'Larson (1970) Crystallographic Computing eq. 22'
_refine_ls_goodness_of_fit_ref 0.976
_refine_ls_hydrogen_treatment refall
_refine_ls_number_parameters 139
_refine_ls_number_reflns 1193
_refine_ls_R_factor_gt 0.0388
_refine_ls_shift/su_max 0.1475
_refine_ls_structure_factor_coef F
_refine_ls_weighting_details 'w = 1/[0.0017Fo^2^ + 1.0000\s(Fo^2^)]'
_refine_ls_weighting_scheme calc
_refine_ls_wR_factor_ref 0.0525
_reflns_number_gt 1183
_reflns_number_total 1550
_reflns_threshold_expression F^2^>2.0\s(F^2^)
_cod_data_source_file b900987f.txt
_cod_data_source_block '_Phz-H2fa(alpha-form)'
_cod_original_cell_volume 749.3(3)
_cod_original_formula_sum 'C18 H10 F2 N2 O4 '
_cod_database_code 7200922

loop_
_symmetry_equiv_pos_site_id
_symmetry_equiv_pos_as_xyz
1 +X,+Y,+Z
2 1/2-X,1/2+Y,1/2-Z
3 -X,-Y,-Z
4 1/2+X,1/2-Y,1/2+Z

loop_
_atom_site_label
_atom_site_type_symbol
_atom_site_fract_x
_atom_site_fract_y
_atom_site_fract_z
_atom_site_U_iso_or_equiv
_atom_site_adp_type
_atom_site_occupancy
_atom_site_symmetry_multiplicity
_atom_site_calc_flag
_atom_site_refinement_flags
_atom_site_disorder_assembly
_atom_site_disorder_group
F(1) F 0.10965(8) -0.2742(3) 0.15438(7) 0.0518(3) Uani 1.00 1 d . . .
O(1) O 0.22935(10) 0.0610(3) 0.05997(8) 0.0480(3) Uani 1.00 1 d . . .
O(2) O 0.11571(10) 0.3402(3) -0.09119(8) 0.0472(3) Uani 1.00 1 d . . .
N(1) N 0.39486(10) 0.3758(3) 0.00688(8) 0.0305(3) Uani 1.00 1 d . . .
C(1) C 0.05918(13) -0.1361(4) 0.07906(10) 0.0343(4) Uani 1.00 1 d . . .
C(2) C 0.11975(12) 0.0295(4) 0.03312(10) 0.0335(4) Uani 1.00 1 d . . .
C(3) C 0.06107(13) 0.1816(3) -0.05073(10) 0.0325(4) Uani 1.00 1 d . . .
C(4) C 0.46585(12) 0.5360(3) 0.07213(10) 0.0289(3) Uani 1.00 1 d . . .
C(5) C 0.57262(12) 0.6623(3) 0.06517(9) 0.0288(3) Uani 1.00 1 d . . .
C(6) C 0.64459(14) 0.8315(4) 0.13540(10) 0.0354(4) Uani 1.00 1 d . . .
C(7) C 0.61215(15) 0.8673(4) 0.20860(11) 0.0392(4) Uani 1.00 1 d . . .
C(8) C 0.50685(14) 0.7409(4) 0.21546(11) 0.0400(4) Uani 1.00 1 d . . .
C(9) C 0.43508(14) 0.5811(4) 0.14960(10) 0.0354(4) Uani 1.00 1 d . . .
H(1) H 0.268(3) 0.195(6) 0.024(2) 0.111(11) Uiso 1.00 1 d . . .
H(2) H 0.7202(16) 0.906(4) 0.1298(12) 0.043(4) Uiso 1.00 1 d . . .
H(3) H 0.6638(14) 0.983(4) 0.2565(12) 0.040(4) Uiso 1.00 1 d . . .
H(4) H 0.4894(18) 0.771(4) 0.2715(13) 0.050(5) Uiso 1.00 1 d . . .
H(5) H 0.3628(17) 0.496(4) 0.1525(13) 0.046(5) Uiso 1.00 1 d . . .

loop_
_atom_site_aniso_label
_atom_site_aniso_U_11
_atom_site_aniso_U_22
_atom_site_aniso_U_33
_atom_site_aniso_U_12
_atom_site_aniso_U_13
_atom_site_aniso_U_23
F(1) 0.0379(5) 0.0754(8) 0.0398(5) -0.0023(4) 0.0055(4) 0.0200(4)
O(1) 0.0247(6) 0.0689(9) 0.0485(7) -0.0074(5) 0.0059(5) 0.0148(6)
O(2) 0.0352(6) 0.0636(8) 0.0469(7) -0.0048(5) 0.0179(5) 0.0134(5)
N(1) 0.0240(6) 0.0345(6) 0.0327(7) -0.0008(4) 0.0065(5) 0.0012(5)
C(1) 0.0306(8) 0.0418(8) 0.0307(8) 0.0005(6) 0.0081(6) 0.0051(6)
C(2) 0.0262(7) 0.0376(8) 0.0372(8) -0.0021(5) 0.0093(6) -0.0012(6)
C(3) 0.0306(8) 0.0358(8) 0.0337(8) -0.0008(5) 0.0133(6) 0.0003(6)
C(4) 0.0249(7) 0.0305(7) 0.0306(7) 0.0021(5) 0.0054(5) 0.0019(5)
C(5) 0.0238(7) 0.0297(7) 0.0322(7) 0.0028(5) 0.0054(5) 0.0024(5)
C(6) 0.0283(8) 0.0373(8) 0.0382(8) -0.0009(6) 0.0037(6) -0.0037(6)
C(7) 0.0371(9) 0.0417(9) 0.0349(8) 0.0017(6) 0.0016(6) -0.0067(6)
C(8) 0.0432(10) 0.0445(9) 0.0333(8) 0.0047(7) 0.0114(6) -0.0015(6)
C(9) 0.0325(8) 0.0410(8) 0.0348(8) 0.0012(6) 0.0121(6) 0.0005(6)

loop_
_atom_type_symbol
_atom_type_description
_atom_type_scat_dispersion_real
_atom_type_scat_dispersion_imag
_atom_type_scat_source
C C 0.003 0.002
;
International Tables for Crystallography
(1992, Vol. C, Tables 4.2.6.8 and 6.1.1.4)
;
H H 0.000 0.000
;
International Tables for Crystallography
(1992, Vol. C, Table 6.1.1.4)
;
F F 0.017 0.010
;
International Tables for Crystallography
(1992, Vol. C, Tables 4.2.6.8 and 6.1.1.4)
;
N N 0.006 0.003
;
International Tables for Crystallography
(1992, Vol. C, Tables 4.2.6.8 and 6.1.1.4)
;
O O 0.011 0.006
;
International Tables for Crystallography
(1992, Vol. C, Tables 4.2.6.8 and 6.1.1.4)
;

loop_
_geom_angle_atom_site_label_1
_geom_angle_atom_site_label_2
_geom_angle_atom_site_label_3
_geom_angle
_geom_angle_publ_flag
_geom_angle_site_symmetry_1
_geom_angle_site_symmetry_2
_geom_angle_site_symmetry_3
C(4) N(1) C(5) 117.91(13) yes . . 3_665
F(1) C(1) C(2) 120.49(13) yes . . .
F(1) C(1) C(3) 116.47(14) yes . . 3_555
C(2) C(1) C(3) 123.04(13) yes . . 3_555
O(1) C(2) C(1) 121.58(14) yes . . .
O(1) C(2) C(3) 119.12(14) yes . . .
C(1) C(2) C(3) 119.30(13) yes . . .
O(2) C(3) C(1) 123.15(13) yes . . 3_555
O(2) C(3) C(2) 119.19(13) yes . . .
C(1) C(3) C(2) 117.65(14) yes 3_555 . .
N(1) C(4) C(5) 121.06(15) yes . . .
N(1) C(4) C(9) 119.82(14) yes . . .
C(5) C(4) C(9) 119.12(12) yes . . .
N(1) C(5) C(4) 121.03(12) yes 3_665 . .
N(1) C(5) C(6) 119.79(14) yes 3_665 . .
C(4) C(5) C(6) 119.18(14) yes . . .
C(5) C(6) C(7) 119.80(15) yes . . .
C(6) C(7) C(8) 120.92(15) yes . . .
C(7) C(8) C(9) 121.16(17) yes . . .
C(4) C(9) C(8) 119.81(16) yes . . .
C(2) O(1) H(1) 117.2(19) no . . .
C(5) C(6) H(2) 117.4(11) no . . .
C(7) C(6) H(2) 122.6(11) no . . .
C(6) C(7) H(3) 118.3(12) no . . .
C(8) C(7) H(3) 120.8(12) no . . .
C(7) C(8) H(4) 116.6(11) no . . .
C(9) C(8) H(4) 122.3(11) no . . .
C(4) C(9) H(5) 117.6(12) no . . .
C(8) C(9) H(5) 122.6(12) no . . .

loop_
_geom_bond_atom_site_label_1
_geom_bond_atom_site_label_2
_geom_bond_distance
_geom_bond_publ_flag
_geom_bond_site_symmetry_1
_geom_bond_site_symmetry_2
F(1) C(1) 1.3422(18) yes . .
O(1) C(2) 1.3152(18) yes . .
O(2) C(3) 1.220(2) yes . .
N(1) C(4) 1.3460(17) yes . .
N(1) C(5) 1.347(2) yes . 3_665
C(1) C(2) 1.346(2) yes . .
C(1) C(3) 1.446(2) yes . 3_555
C(2) C(3) 1.499(2) yes . .
C(4) C(5) 1.433(2) yes . .
C(4) C(9) 1.424(2) yes . .
C(5) C(6) 1.4194(19) yes . .
C(6) C(7) 1.364(2) yes . .
C(7) C(8) 1.416(2) yes . .
C(8) C(9) 1.356(2) yes . .
O(1) H(1) 0.99(3) no . .
C(6) H(2) 1.00(2) no . .
C(7) H(3) 0.982(17) no . .
C(8) H(4) 1.00(2) no . .
C(9) H(5) 0.96(2) no . .

loop_
_geom_contact_atom_site_label_1
_geom_contact_atom_site_label_2
_geom_contact_distance
_geom_contact_publ_flag
_geom_contact_site_symmetry_1
_geom_contact_site_symmetry_2
F(1) O(1) 3.4974(18) ? . 1_545
F(1) C(1) 3.5300(19) ? . 1_545
F(1) C(2) 3.3507(19) ? . 1_545
F(1) C(8) 3.409(2) ? . 2_535
F(1) C(8) 3.474(2) ? . 2_545
O(1) F(1) 3.4974(18) ? . 1_565
O(1) N(1) 3.5671(19) ? . 1_545
O(1) N(1) 2.6966(19) ? . .
O(1) C(4) 3.5059(19) ? . 1_545
O(1) C(4) 3.3994(19) ? . .
O(1) C(9) 3.1757(19) ? . 1_545
O(1) C(9) 3.2675(19) ? . .
O(2) N(1) 3.4096(16) ? . .
O(2) C(2) 3.331(2) ? . 1_565
O(2) C(3) 3.398(2) ? . 1_565
O(2) C(6) 3.280(2) ? . 3_665
O(2) C(7) 3.457(2) ? . 4_464
O(2) C(8) 3.502(2) ? . 4_464
N(1) O(1) 2.6966(19) ? . .
N(1) O(1) 3.5671(19) ? . 1_565
N(1) O(2) 3.4096(16) ? . .
N(1) C(4) 3.4381(18) ? . 1_545
N(1) C(5) 3.4848(18) ? . 1_545
C(1) F(1) 3.5300(19) ? . 1_565
C(1) C(2) 3.414(2) ? . 1_545
C(1) C(3) 3.377(2) ? . 1_545
C(2) F(1) 3.3507(19) ? . 1_565
C(2) O(2) 3.331(2) ? . 1_545
C(2) C(1) 3.414(2) ? . 1_565
C(2) C(3) 3.535(2) ? . 1_545
C(3) O(2) 3.398(2) ? . 1_545
C(3) C(1) 3.377(2) ? . 1_565
C(3) C(2) 3.535(2) ? . 1_565
C(3) C(3) 3.502(2) ? . 3_565
C(4) O(1) 3.3994(19) ? . .
C(4) O(1) 3.5059(19) ? . 1_565
C(4) N(1) 3.4381(18) ? . 1_565
C(4) C(6) 3.475(2) ? . 1_545
C(4) C(7) 3.576(2) ? . 1_545
C(5) N(1) 3.4848(18) ? . 1_565
C(5) C(5) 3.5414(19) ? . 3_675
C(5) C(6) 3.429(2) ? . 1_545
C(6) O(2) 3.280(2) ? . 3_665
C(6) C(4) 3.475(2) ? . 1_565
C(6) C(5) 3.429(2) ? . 1_565
C(7) O(2) 3.457(2) ? . 4_565
C(7) C(4) 3.576(2) ? . 1_565
C(7) C(9) 3.482(2) ? . 1_565
C(8) F(1) 3.474(2) ? . 2_555
C(8) F(1) 3.409(2) ? . 2_565
C(8) O(2) 3.502(2) ? . 4_565
C(8) C(9) 3.443(2) ? . 1_565
C(9) O(1) 3.2675(19) ? . .
C(9) O(1) 3.1757(19) ? . 1_565
C(9) C(7) 3.482(2) ? . 1_545
C(9) C(8) 3.443(2) ? . 1_545
F(1) H(4) 2.60(2) ? . 2_535
F(1) H(4) 2.84(2) ? . 2_545
F(1) H(5) 3.25(2) ? . 1_545
F(1) H(5) 3.26(2) ? . 2_545
O(1) H(1) 3.43(2) ? . 1_545
O(1) H(2) 3.32(2) ? . 3_665
O(1) H(5) 2.905(18) ? . 1_545
O(1) H(5) 2.555(18) ? . .
O(2) H(2) 2.45(2) ? . 3_665
O(2) H(3) 2.79(2) ? . 4_464
O(2) H(4) 3.348(19) ? . 4_454
O(2) H(4) 2.817(19) ? . 4_464
N(1) H(1) 1.80(4) ? . .
N(1) H(1) 3.55(3) ? . 1_565
C(1) H(4) 3.50(2) ? . 2_535
C(1) H(4) 3.09(2) ? . 2_545
C(3) H(2) 3.29(2) ? . 3_665
C(3) H(4) 3.31(2) ? . 4_454
C(3) H(4) 3.52(2) ? . 4_464
C(4) H(1) 2.70(3) ? . .
C(4) H(1) 3.46(3) ? . 1_565
C(5) H(1) 2.78(4) ? . 3_665
C(5) H(2) 3.447(18) ? . 1_545
C(6) H(1) 3.07(3) ? . 3_665
C(6) H(3) 2.895(16) ? . 2_645
C(6) H(3) 3.583(16) ? . 2_655
C(7) H(2) 3.413(18) ? . 2_645
C(7) H(2) 3.574(18) ? . 2_655
C(7) H(3) 3.505(17) ? . 1_545
C(7) H(3) 3.053(17) ? . 2_645
C(7) H(3) 3.567(17) ? . 2_655
C(8) H(3) 3.463(17) ? . 1_545
C(8) H(5) 3.418(18) ? . 1_565
C(9) H(1) 2.92(3) ? . .
C(9) H(1) 3.44(2) ? . 1_565
H(1) O(1) 3.43(2) ? . 1_565
H(1) N(1) 3.55(3) ? . 1_545
H(1) N(1) 1.80(4) ? . .
H(1) C(4) 3.46(3) ? . 1_545
H(1) C(4) 2.70(3) ? . .
H(1) C(5) 2.78(4) ? . 3_665
H(1) C(6) 3.07(3) ? . 3_665
H(1) C(9) 3.44(2) ? . 1_545
H(1) C(9) 2.92(3) ? . .
H(1) H(2) 2.59(4) ? . 3_665
H(1) H(5) 3.43(3) ? . 1_545
H(1) H(5) 2.43(3) ? . .
H(2) O(1) 3.32(2) ? . 3_665
H(2) O(2) 2.45(2) ? . 3_665
H(2) C(3) 3.29(2) ? . 3_665
H(2) C(5) 3.447(18) ? . 1_565
H(2) C(7) 3.574(18) ? . 2_645
H(2) C(7) 3.413(18) ? . 2_655
H(2) H(1) 2.59(4) ? . 3_665
H(2) H(3) 2.61(2) ? . 2_645
H(2) H(3) 3.01(2) ? . 2_655
H(3) O(2) 2.79(2) ? . 4_565
H(3) C(6) 3.583(16) ? . 2_645
H(3) C(6) 2.895(16) ? . 2_655
H(3) C(7) 3.505(17) ? . 1_565
H(3) C(7) 3.567(17) ? . 2_645
H(3) C(7) 3.053(17) ? . 2_655
H(3) C(8) 3.463(17) ? . 1_565
H(3) H(2) 3.01(2) ? . 2_645
H(3) H(2) 2.61(2) ? . 2_655
H(3) H(3) 2.91(2) ? . 2_645
H(3) H(3) 2.91(2) ? . 2_655
H(4) F(1) 2.84(2) ? . 2_555
H(4) F(1) 2.60(2) ? . 2_565
H(4) O(2) 3.348(19) ? . 4_555
H(4) O(2) 2.817(19) ? . 4_565
H(4) C(1) 3.09(2) ? . 2_555
H(4) C(1) 3.50(2) ? . 2_565
H(4) C(3) 3.31(2) ? . 4_555
H(4) C(3) 3.52(2) ? . 4_565
H(4) H(5) 3.53(2) ? . 1_565
H(5) F(1) 3.25(2) ? . 1_565
H(5) F(1) 3.26(2) ? . 2_555
H(5) O(1) 2.555(18) ? . .
H(5) O(1) 2.905(18) ? . 1_565
H(5) C(8) 3.418(18) ? . 1_545
H(5) H(1) 2.43(3) ? . .
H(5) H(1) 3.43(3) ? . 1_565
H(5) H(4) 3.53(2) ? . 1_545

loop_
_geom_hbond_atom_site_label_D
_geom_hbond_atom_site_label_H
_geom_hbond_atom_site_label_A
_geom_hbond_site_symmetry_D
_geom_hbond_site_symmetry_H
_geom_hbond_site_symmetry_A
_geom_hbond_distance_DA
_geom_hbond_distance_DH
_geom_hbond_distance_HA
_geom_hbond_angle_DHA
_geom_hbond_publ_flag
O(1) H(1) O(2) . . . 2.7359(17) 0.99(3) 2.37(3) 101(2) no
O(1) H(1) N(1) . . . 2.6966(19) 0.99(3) 1.80(4) 150(2) no

loop_
_geom_torsion_atom_site_label_1
_geom_torsion_atom_site_label_2
_geom_torsion_atom_site_label_3
_geom_torsion_atom_site_label_4
_geom_torsion
_geom_torsion_publ_flag
_geom_torsion_site_symmetry_1
_geom_torsion_site_symmetry_2
_geom_torsion_site_symmetry_3
_geom_torsion_site_symmetry_4
C(4) N(1) C(5) C(4) -0.07(16) ? . . 3_665 3_665
C(4) N(1) C(5) C(6) 179.63(13) ? . . 3_665 3_665
C(5) N(1) C(4) C(5) 0.07(16) ? 3_665 . . .
C(5) N(1) C(4) C(9) -179.81(13) ? 3_665 . . .
F(1) C(1) C(2) O(1) 0.2(2) ? . . . .
F(1) C(1) C(2) C(3) -179.92(13) ? . . . .
F(1) C(1) C(3) O(2) -1.1(2) ? . . 3_555 3_555
F(1) C(1) C(3) C(2) 179.90(13) ? . . 3_555 3_555
C(2) C(1) C(3) O(2) 177.86(16) ? . . 3_555 3_555
C(2) C(1) C(3) C(2) -1.2(2) ? . . 3_555 3_555
C(3) C(1) C(2) O(1) -178.72(15) ? 3_555 . . .
C(3) C(1) C(2) C(3) 1.2(2) ? 3_555 . . .
O(1) C(2) C(3) O(2) -2.1(2) ? . . . .
O(1) C(2) C(3) C(1) 178.78(14) ? . . . 3_555
C(1) C(2) C(3) O(2) 177.95(15) ? . . . .
C(1) C(2) C(3) C(1) -1.1(2) ? . . . 3_555
N(1) C(4) C(5) N(1) -0.07(17) ? . . . 3_665
N(1) C(4) C(5) C(6) 179.63(13) ? . . . .
N(1) C(4) C(9) C(8) 179.68(14) ? . . . .
C(5) C(4) C(9) C(8) -0.2(2) ? . . . .
C(9) C(4) C(5) N(1) 179.81(13) ? . . . 3_665
C(9) C(4) C(5) C(6) -0.5(2) ? . . . .
N(1) C(5) C(6) C(7) -179.39(14) ? 3_665 . . .
C(4) C(5) C(6) C(7) 0.9(2) ? . . . .
C(5) C(6) C(7) C(8) -0.6(2) ? . . . .
C(6) C(7) C(8) C(9) -0.1(2) ? . . . .
C(7) C(8) C(9) C(4) 0.5(2) ? . . . .
